data_4020945
loop_
_publ_author_name
'Daniel B. Werz'
'Rolf Gleiter'
'Frank Rominger'

_publ_section_title
;
 Cyclic Tetra- and Hexaynes Containing 1,4-Donor-Substituted
 Butadiyne Units: Synthesis and Supramolecular Organization
;
_journal_name_full 'Journal of Organic Chemistry'
_journal_page_first 2945
_journal_page_last 2952
_journal_paper_doi 10.1021/jo035882+
_journal_volume 69
_journal_year 2004
_chemical_formula_sum 'C31 H34 S Se6'
_chemical_formula_weight 912.40
_space_group_IT_number 148
_symmetry_cell_setting rhombohedral
_symmetry_space_group_name_Hall '-R 3'
_symmetry_space_group_name_H-M 'R -3 :H'
_cell_angle_alpha 90.00
_cell_angle_beta 90.00
_cell_angle_gamma 120.00
_cell_formula_units_Z 6
_cell_length_a 24.3194(4)
_cell_length_b 24.3194(4)
_cell_length_c 10.0783(3)
_cell_measurement_temperature 200(2)
_cell_volume 5162.1(2)
_diffrn_ambient_temperature 200(2)
_exptl_crystal_density_diffrn 1.761
_cod_depositor_comments
;
The following automatic conversions were performed:
'_symmetry_cell_setting' value 'Rhombohedral' changed to 'rhombohedral'
according to '/home/saulius/struct/CIF-dictionaries/cif_core.dic'
dictionary named 'cif_core.dic' version 2.4.1 from 2010-06-29.

Automatic conversion script
Id: cif_fix_enum 1527 2010-12-29 10:47:43Z saulius 
;
_cod_original_sg_symbol_H-M 'R -3'
_cod_database_code 4020945

loop_
_symmetry_equiv_pos_as_xyz
'x, y, z'
'-y, x-y, z'
'-x+y, -x, z'
'x+2/3, y+1/3, z+1/3'
'-y+2/3, x-y+1/3, z+1/3'
'-x+y+2/3, -x+1/3, z+1/3'
'x+1/3, y+2/3, z+2/3'
'-y+1/3, x-y+2/3, z+2/3'
'-x+y+1/3, -x+2/3, z+2/3'
'-x, -y, -z'
'y, -x+y, -z'
'x-y, x, -z'
'-x+2/3, -y+1/3, -z+1/3'
'y+2/3, -x+y+1/3, -z+1/3'
'x-y+2/3, x+1/3, -z+1/3'
'-x+1/3, -y+2/3, -z+2/3'
'y+1/3, -x+y+2/3, -z+2/3'
'x-y+1/3, x+2/3, -z+2/3'

loop_
_atom_site_label
_atom_site_type_symbol
_atom_site_fract_x
_atom_site_fract_y
_atom_site_fract_z
_atom_site_U_iso_or_equiv
_atom_site_adp_type
_atom_site_occupancy
_atom_site_symmetry_multiplicity
_atom_site_calc_flag
_atom_site_refinement_flags
_atom_site_disorder_assembly
_atom_site_disorder_group
Se1 Se 0.717866(19) 0.981657(19) 0.06019(4) 0.04380(14) Uani 1 1 d . . .
Se2 Se 0.97516(2) 1.21060(2) 0.49879(4) 0.05102(15) Uani 1 1 d . . .
C2 C 0.78008(18) 1.04248(18) 0.1634(4) 0.0391(8) Uani 1 1 d . . .
C3 C 0.82144(18) 1.08031(19) 0.2341(4) 0.0393(8) Uani 1 1 d . . .
C4 C 0.86911(18) 1.12252(19) 0.3153(4) 0.0395(9) Uani 1 1 d . . .
C5 C 0.91203(19) 1.15888(19) 0.3855(4) 0.0435(9) Uani 1 1 d . . .
C7 C 1.0426(2) 1.2550(2) 0.3655(4) 0.0495(10) Uani 1 1 d . . .
H7A H 1.0277 1.2744 0.2986 0.059 Uiso 1 1 calc R . .
H7B H 1.0803 1.2898 0.4097 0.059 Uiso 1 1 calc R . .
C8 C 1.06184(18) 1.21295(19) 0.2961(4) 0.0410(9) Uani 1 1 d . . .
H8A H 1.0242 1.1779 0.2522 0.049 Uiso 1 1 calc R . .
H8B H 1.0775 1.1940 0.3624 0.049 Uiso 1 1 calc R . .
C9 C 1.11344(19) 1.24864(19) 0.1926(4) 0.0438(9) Uani 1 1 d . . .
H9A H 1.1006 1.2731 0.1344 0.053 Uiso 1 1 calc R . .
H9B H 1.1533 1.2792 0.2379 0.053 Uiso 1 1 calc R . .
C10 C 1.1253(2) 1.2037(2) 0.1083(4) 0.0501(10) Uani 1 1 d . . .
H10A H 1.1385 1.1800 0.1673 0.060 Uiso 1 1 calc R . .
H10B H 1.0848 1.1726 0.0660 0.060 Uiso 1 1 calc R . .
C11 C 0.7644(2) 0.9393(2) 0.0012(4) 0.0518(11) Uani 1 1 d . . .
H11A H 0.7344 0.9002 -0.0470 0.062 Uiso 1 1 calc R . .
H11B H 0.7973 0.9676 -0.0628 0.062 Uiso 1 1 calc R . .
S21 S 1.0626(9) 1.0168(12) 0.515(2) 0.142(6) Uiso 0.17 1 d PD . .
C22 C 0.9919(15) 0.9904(19) 0.598(3) 1.4(4) Uiso 0.17 1 d PD . .
C23 C 0.9492(18) 1.005(2) 0.547(3) 0.067(9) Uiso 0.17 1 d PD . .
C24 C 0.9735(14) 1.0370(16) 0.426(2) 0.057(7) Uiso 0.17 1 d PD . .
C25 C 1.0348(13) 1.0526(16) 0.407(3) 0.081(10) Uiso 0.17 1 d PD . .
S31 S 1.0352(17) 1.0345(17) -0.029(3) 0.224(16) Uiso 0.17 1 d PD . .
C32 C 1.0427(19) 1.0271(18) 0.139(3) 0.123(17) Uiso 0.17 1 d PD . .
C33 C 1.0012(18) 0.9718(17) 0.198(3) 0.16(3) Uiso 0.17 1 d PD . .
C34 C 0.9599(12) 0.9296(12) 0.102(3) 0.059(7) Uiso 0.17 1 d PD . .
C35 C 0.972(3) 0.9583(19) -0.018(4) 0.8(2) Uiso 0.17 1 d PD . .

loop_
_atom_site_aniso_label
_atom_site_aniso_U_11
_atom_site_aniso_U_22
_atom_site_aniso_U_33
_atom_site_aniso_U_23
_atom_site_aniso_U_13
_atom_site_aniso_U_12
Se1 0.0393(2) 0.0405(2) 0.0465(2) -0.00069(17) -0.00751(17) 0.01611(18)
Se2 0.0412(2) 0.0566(3) 0.0394(2) -0.00908(18) 0.00009(17) 0.0126(2)
C2 0.037(2) 0.039(2) 0.0389(19) 0.0041(16) 0.0051(16) 0.0174(18)
C3 0.038(2) 0.042(2) 0.0372(19) 0.0050(16) 0.0069(16) 0.0197(18)
C4 0.037(2) 0.041(2) 0.0368(19) 0.0034(16) 0.0071(16) 0.0162(18)
C5 0.041(2) 0.044(2) 0.042(2) 0.0001(17) 0.0039(17) 0.0191(19)
C7 0.039(2) 0.045(2) 0.052(2) -0.0039(19) 0.0058(18) 0.0110(19)
C8 0.035(2) 0.043(2) 0.042(2) -0.0020(17) -0.0068(16) 0.0171(18)
C9 0.043(2) 0.041(2) 0.046(2) -0.0008(17) -0.0014(17) 0.0207(19)
C10 0.041(2) 0.051(3) 0.056(3) -0.008(2) -0.0046(19) 0.021(2)
C11 0.065(3) 0.052(3) 0.040(2) 0.0002(18) 0.005(2) 0.030(2)

loop_
_geom_bond_atom_site_label_1
_geom_bond_atom_site_label_2
_geom_bond_distance
_geom_bond_site_symmetry_2
_geom_bond_publ_flag
Se1 C2 1.822(4) . ?
Se1 C11 1.965(4) . ?
Se2 C5 1.820(4) . ?
Se2 C7 1.972(4) . ?
C2 C3 1.200(5) . ?
C3 C4 1.370(6) . ?
C4 C5 1.204(5) . ?
C7 C8 1.494(6) . ?
C8 C9 1.525(6) . ?
C9 C10 1.520(6) . ?
C10 C11 1.512(6) 3_675 ?
C11 C10 1.512(6) 2_765 ?
S21 C23 0.77(4) 10_776 ?
S21 C25 0.82(4) 11_566 ?
S21 C24 0.93(3) 3_675 ?
S21 C23 0.98(3) 3_675 ?
S21 C24 1.30(3) 10_776 ?
S21 S21 1.397(19) 11_566 ?
S21 S21 1.398(19) 12_656 ?
S21 C22 1.42(6) 2_765 ?
S21 C25 1.60(4) 3_675 ?
S21 C24 1.65(3) 11_566 ?
S21 C22 1.69(4) 3_675 ?
S21 C22 1.69(4) 10_776 ?
C22 C22 0.38(7) 2_765 ?
C22 C22 0.38(7) 3_675 ?
C22 C25 0.92(5) 10_776 ?
C22 C25 1.22(5) 12_656 ?
C22 C24 1.22(4) 12_656 ?
C22 C23 1.27(5) 2_765 ?
C22 C25 1.28(5) 11_566 ?
C22 C24 1.33(4) 10_776 ?
C22 C23 1.352(9) . ?
C22 S21 1.42(6) 3_675 ?
C22 C24 1.57(5) 11_566 ?
C22 C23 1.60(5) 3_675 ?
C23 C24 0.72(4) 12_656 ?
C23 S21 0.77(4) 10_776 ?
C23 C25 0.90(5) 12_656 ?
C23 S21 0.98(3) 2_765 ?
C23 C22 1.27(5) 3_675 ?
C23 C24 1.409(9) . ?
C23 C25 1.50(5) 2_765 ?
C23 C22 1.60(5) 2_765 ?
C23 C23 1.60(4) 12_656 ?
C23 C23 1.60(4) 11_566 ?
C23 C25 1.69(4) 10_776 ?
C24 C23 0.72(4) 11_566 ?
C24 S21 0.93(3) 2_765 ?
C24 C25 1.17(3) 2_765 ?
C24 C22 1.22(4) 11_566 ?
C24 S21 1.30(3) 10_776 ?
C24 C22 1.33(4) 10_776 ?
C24 C25 1.356(9) . ?
C24 C22 1.57(5) 12_656 ?
C24 S21 1.65(3) 12_656 ?
C24 C25 1.70(4) 12_656 ?
C24 C23 1.90(5) 12_656 ?
C25 S21 0.82(4) 12_656 ?
C25 C23 0.90(5) 11_566 ?
C25 C22 0.92(5) 10_776 ?
C25 C24 1.17(3) 3_675 ?
C25 C22 1.22(5) 11_566 ?
C25 C22 1.28(5) 12_656 ?
C25 C23 1.50(5) 3_675 ?
C25 S21 1.60(4) 2_765 ?
C25 C23 1.69(4) 10_776 ?
C25 C24 1.70(4) 11_566 ?
S31 C35 0.56(10) 10_775 ?
S31 C35 0.61(11) 2_765 ?
S31 S31 1.03(3) 11_565 ?
S31 S31 1.03(3) 12_655 ?
S31 C34 1.10(4) 10_775 ?
S31 C35 1.12(11) 3_675 ?
S31 C32 1.27(5) 12_655 ?
S31 C35 1.42(5) 12_655 ?
S31 S31 1.47(4) 2_765 ?
S31 S31 1.47(4) 3_675 ?
S31 C32 1.59(5) 11_565 ?
S31 C34 1.60(4) 2_765 ?
C32 C33 0.70(5) 2_765 ?
C32 C34 0.74(5) 2_765 ?
C32 S31 1.27(5) 11_565 ?
C32 C33 1.348(9) . ?
C32 C35 1.37(4) 10_775 ?
C32 C32 1.58(6) 3_675 ?
C32 C32 1.58(6) 2_765 ?
C32 S31 1.59(5) 12_655 ?
C32 C35 1.62(4) 2_765 ?
C32 C33 1.64(8) 3_675 ?
C32 C35 1.69(6) 12_655 ?
C33 C32 0.70(5) 3_675 ?
C33 C33 1.21(8) 2_765 ?
C33 C33 1.21(8) 3_675 ?
C33 C34 1.406(9) . ?
C33 C32 1.64(8) 2_765 ?
C33 C35 1.84(5) 12_655 ?
C33 C34 1.84(5) 2_765 ?
C33 S31 1.86(5) 11_565 ?
C33 S31 1.89(4) 10_775 ?
C33 S31 2.29(3) 3_675 ?
C34 C32 0.74(5) 3_675 ?
C34 S31 1.10(4) 10_775 ?
C34 C35 1.351(9) . ?
C34 C35 1.46(7) 12_655 ?
C34 S31 1.60(4) 3_675 ?
C34 C35 1.63(8) 11_565 ?
C34 C33 1.84(5) 3_675 ?
C34 S31 1.91(6) 11_565 ?
C34 C32 1.99(6) 2_765 ?
C34 S31 2.12(6) 2_765 ?
C35 S31 0.56(10) 10_775 ?
C35 S31 0.61(11) 3_675 ?
C35 C35 0.97(5) 11_565 ?
C35 C35 0.97(5) 12_655 ?
C35 S31 1.12(11) 2_765 ?
C35 C32 1.37(4) 10_775 ?
C35 S31 1.42(5) 11_565 ?
C35 C34 1.46(7) 11_565 ?
C35 C35 1.55(5) 3_675 ?
C35 C35 1.55(5) 2_765 ?
C35 C32 1.62(4) 3_675 ?
